data_4329196
loop_
_publ_author_name
'Stefan G. Minasian'
'Kevin S. Boland'
'Russell K. Feller'
'Andrew J. Gaunt'
'Stosh A. Kozimor'
'Iain May'
'Sean D. Reilly'
'Brian L. Scott'
'David K. Shuh'

_publ_contact_author_address 'Los Alamos National Laboratory'
_publ_contact_author_email stosh@lanl.gov
_publ_contact_author_name 'Stosh A. Kozimor'
_publ_contact_author_phone 505-665-4521
_publ_section_title
;
 Synthesis and Structure of (Ph4P)2MCl6 (M = Ti, Zr, Hf, Th, U, Np, Pu)
;
_journal_name_full 'Inorganic Chemistry'
_journal_page_first 5728
_journal_page_last 5736
_journal_paper_doi 10.1021/ic300179d
_journal_volume 51
_journal_year 2012
_chemical_formula_sum 'C56 H52 Cl6 N4 P2 U'
_chemical_formula_weight 1293.69
_chemical_name_systematic
; 
 ? 
;
_space_group_IT_number 14
_symmetry_cell_setting monoclinic
_symmetry_space_group_name_Hall '-P 2ybc'
_symmetry_space_group_name_H-M 'P 1 21/c 1'
_atom_sites_solution_hydrogens geom
_atom_sites_solution_primary direct
_atom_sites_solution_secondary difmap
_audit_creation_method SHELXL-97
_cell_angle_alpha 90.00
_cell_angle_beta 98.0850(10)
_cell_angle_gamma 90.00
_cell_formula_units_Z 2
_cell_length_a 9.5987(11)
_cell_length_b 19.413(2)
_cell_length_c 15.0841(17)
_cell_measurement_temperature 120(1)
_cell_volume 2782.8(5)
_computing_cell_refinement 'SAINT+, v. 7.66a (Bruker AXS, 2009)'
_computing_data_collection 'APEX II, v. 7.0 (Bruker AXS, 2009)'
_computing_data_reduction 'SAINT+, v. 7.66a (Bruker AXS, 2009)'
_computing_molecular_graphics 'SHELXTL, v. 6.14, (Bruker AXS, 2000)'
_computing_publication_material 'SHELXTL, v. 6.14, (Bruker AXS, 2000)'
_computing_structure_refinement 'SHELXL-97 (Sheldrick, 1997)'
_computing_structure_solution 'SHELXS-97 (Sheldrick, 1990)'
_diffrn_ambient_temperature 120(1)
_diffrn_measured_fraction_theta_full 0.999
_diffrn_measured_fraction_theta_max 0.942
_diffrn_measurement_device_type 'Bruker D8 with APEXII CCD'
_diffrn_measurement_method '\w scans'
_diffrn_radiation_monochromator graphite
_diffrn_radiation_source 'fine-focus sealed tube'
_diffrn_radiation_type MoK\a
_diffrn_radiation_wavelength 0.71073
_diffrn_reflns_av_R_equivalents 0.0337
_diffrn_reflns_av_sigmaI/netI 0.0271
_diffrn_reflns_limit_h_max 12
_diffrn_reflns_limit_h_min -12
_diffrn_reflns_limit_k_max 25
_diffrn_reflns_limit_k_min -25
_diffrn_reflns_limit_l_max 20
_diffrn_reflns_limit_l_min -20
_diffrn_reflns_number 31206
_diffrn_reflns_theta_full 25.00
_diffrn_reflns_theta_max 28.37
_diffrn_reflns_theta_min 2.10
_diffrn_standards_decay_% 0
_diffrn_standards_interval_count 0
_diffrn_standards_interval_time 0
_diffrn_standards_number 0
_exptl_absorpt_coefficient_mu 3.302
_exptl_absorpt_correction_T_max 0.7781
_exptl_absorpt_correction_T_min 0.5303
_exptl_absorpt_correction_type multi-scan
_exptl_absorpt_process_details 'SADABS v. 1 (Sheldrick, 2008)'
_exptl_crystal_colour green
_exptl_crystal_density_diffrn 1.544
_exptl_crystal_description block
_exptl_crystal_F_000 1280
_exptl_crystal_size_max 0.22
_exptl_crystal_size_mid 0.10
_exptl_crystal_size_min 0.08
_refine_diff_density_max 0.784
_refine_diff_density_min -0.535
_refine_diff_density_rms 0.076
_refine_ls_extinction_method none
_refine_ls_goodness_of_fit_ref 0.933
_refine_ls_hydrogen_treatment constr
_refine_ls_matrix_type full
_refine_ls_number_parameters 315
_refine_ls_number_reflns 6561
_refine_ls_number_restraints 0
_refine_ls_restrained_S_all 0.933
_refine_ls_R_factor_all 0.0275
_refine_ls_R_factor_gt 0.0202
_refine_ls_shift/su_max 0.001
_refine_ls_shift/su_mean 0.000
_refine_ls_structure_factor_coef Fsqd
_refine_ls_weighting_details 'calc w=1/[\s^2^(Fo^2^)+(0.0393P)^2^+0.0000P] where P=(Fo^2^+2Fc^2^)/3'
_refine_ls_weighting_scheme calc
_refine_ls_wR_factor_gt 0.0526
_refine_ls_wR_factor_ref 0.0564
_reflns_number_gt 5575
_reflns_number_total 6561
_reflns_threshold_expression >2sigma(I)
_cod_data_source_file ic300179d_si_002_7.cif
_cod_data_source_block apx1316
_cod_original_sg_symbol_H-M 'P 21/c'
_cod_database_code 4329196

loop_
_symmetry_equiv_pos_as_xyz
'x, y, z'
'-x, y+1/2, -z+1/2'
'-x, -y, -z'
'x, -y-1/2, z-1/2'

loop_
_atom_site_label
_atom_site_type_symbol
_atom_site_fract_x
_atom_site_fract_y
_atom_site_fract_z
_atom_site_U_iso_or_equiv
_atom_site_adp_type
_atom_site_occupancy
_atom_site_symmetry_multiplicity
_atom_site_calc_flag
_atom_site_refinement_flags
U1 U 0.0000 0.5000 0.5000 0.01156(4) Uani 1 2 d S
Cl1 Cl 0.12881(6) 0.48924(3) 0.35766(4) 0.01953(11) Uani 1 1 d .
Cl2 Cl 0.23228(5) 0.54041(3) 0.59688(3) 0.01832(11) Uani 1 1 d .
Cl3 Cl 0.06340(5) 0.37198(3) 0.54421(3) 0.01925(11) Uani 1 1 d .
P1 P 0.65944(5) 0.19477(3) 0.43387(3) 0.01340(11) Uani 1 1 d .
N1 N 0.7241(3) 0.97641(13) 0.40070(16) 0.0372(5) Uani 1 1 d .
N2 N 0.3548(3) 0.20667(13) 0.67088(19) 0.0545(7) Uani 1 1 d .
C1 C 0.7905(2) 0.20851(10) 0.36194(13) 0.0155(4) Uani 1 1 d .
C2 C 0.8713(2) 0.26829(11) 0.37090(14) 0.0176(4) Uani 1 1 d .
H2 H 0.8509 0.3031 0.4095 0.021 Uiso 1 1 calc R
C3 C 0.9825(2) 0.27569(12) 0.32181(15) 0.0225(5) Uani 1 1 d .
H3 H 1.0375 0.3153 0.3282 0.027 Uiso 1 1 calc R
C4 C 1.0114(2) 0.22459(13) 0.26379(15) 0.0246(5) Uani 1 1 d .
H4 H 1.0855 0.2300 0.2307 0.030 Uiso 1 1 calc R
C5 C 0.9306(2) 0.16493(12) 0.25436(15) 0.0251(5) Uani 1 1 d .
H5 H 0.9506 0.1306 0.2151 0.030 Uiso 1 1 calc R
C6 C 0.8209(2) 0.15682(11) 0.30334(14) 0.0197(4) Uani 1 1 d .
H6 H 0.7671 0.1168 0.2973 0.024 Uiso 1 1 calc R
C7 C 0.5896(2) 0.27454(10) 0.46784(13) 0.0159(4) Uani 1 1 d .
C8 C 0.6632(2) 0.31286(11) 0.53793(14) 0.0198(4) Uani 1 1 d .
H8 H 0.7500 0.2976 0.5662 0.024 Uiso 1 1 calc R
C9 C 0.6064(3) 0.37339(12) 0.56487(16) 0.0255(5) Uani 1 1 d .
H9 H 0.6555 0.3991 0.6110 0.031 Uiso 1 1 calc R
C10 C 0.4759(3) 0.39600(12) 0.52319(17) 0.0270(5) Uani 1 1 d .
H10 H 0.4369 0.4362 0.5425 0.032 Uiso 1 1 calc R
C11 C 0.4044(3) 0.35896(12) 0.45348(16) 0.0256(5) Uani 1 1 d .
H11 H 0.3179 0.3747 0.4252 0.031 Uiso 1 1 calc R
C12 C 0.4599(2) 0.29843(11) 0.42493(15) 0.0210(5) Uani 1 1 d .
H12 H 0.4112 0.2738 0.3775 0.025 Uiso 1 1 calc R
C13 C 0.7400(2) 0.15131(10) 0.53274(14) 0.0161(4) Uani 1 1 d .
C14 C 0.6824(2) 0.15755(11) 0.61250(14) 0.0221(5) Uani 1 1 d .
H14 H 0.6015 0.1835 0.6143 0.027 Uiso 1 1 calc R
C15 C 0.7470(3) 0.12473(12) 0.68869(15) 0.0272(5) Uani 1 1 d .
H15 H 0.7086 0.1283 0.7418 0.033 Uiso 1 1 calc R
C16 C 0.8675(3) 0.08678(12) 0.68658(16) 0.0304(6) Uani 1 1 d .
H16 H 0.9114 0.0659 0.7386 0.036 Uiso 1 1 calc R
C17 C 0.9234(2) 0.07949(12) 0.60783(17) 0.0277(5) Uani 1 1 d .
H17 H 1.0039 0.0530 0.6066 0.033 Uiso 1 1 calc R
C18 C 0.8599(2) 0.11147(11) 0.53036(15) 0.0213(5) Uani 1 1 d .
H18 H 0.8973 0.1063 0.4771 0.026 Uiso 1 1 calc R
C19 C 0.5179(2) 0.14448(10) 0.37695(13) 0.0156(4) Uani 1 1 d .
C20 C 0.4679(2) 0.15738(11) 0.28737(14) 0.0208(4) Uani 1 1 d .
H20 H 0.5140 0.1889 0.2552 0.025 Uiso 1 1 calc R
C21 C 0.3497(2) 0.12343(11) 0.24616(15) 0.0227(5) Uani 1 1 d .
H21 H 0.3160 0.1322 0.1864 0.027 Uiso 1 1 calc R
C22 C 0.2815(2) 0.07648(11) 0.29392(16) 0.0236(5) Uani 1 1 d .
H22 H 0.2017 0.0539 0.2661 0.028 Uiso 1 1 calc R
C23 C 0.3313(2) 0.06288(11) 0.38280(15) 0.0237(5) Uani 1 1 d .
H23 H 0.2851 0.0311 0.4144 0.028 Uiso 1 1 calc R
C24 C 0.4499(2) 0.09661(11) 0.42478(14) 0.0187(4) Uani 1 1 d .
H24 H 0.4839 0.0874 0.4844 0.022 Uiso 1 1 calc R
C25 C 0.6554(2) 0.96863(12) 0.33428(17) 0.0257(5) Uani 1 1 d .
C26 C 0.5680(2) 0.95828(14) 0.24879(16) 0.0319(6) Uani 1 1 d .
H26A H 0.6108 0.9802 0.2024 0.048 Uiso 1 1 calc R
H26B H 0.4767 0.9779 0.2508 0.048 Uiso 1 1 calc R
H26C H 0.5585 0.9098 0.2366 0.048 Uiso 1 1 calc R
C27 C 0.2807(3) 0.20351(12) 0.6059(2) 0.0362(6) Uani 1 1 d .
C28 C 0.1845(3) 0.19936(13) 0.52300(18) 0.0355(6) Uani 1 1 d .
H28A H 0.1724 0.1520 0.5051 0.053 Uiso 1 1 calc R
H28B H 0.2221 0.2248 0.4772 0.053 Uiso 1 1 calc R
H28C H 0.0951 0.2185 0.5317 0.053 Uiso 1 1 calc R

loop_
_atom_site_aniso_label
_atom_site_aniso_U_11
_atom_site_aniso_U_22
_atom_site_aniso_U_33
_atom_site_aniso_U_23
_atom_site_aniso_U_13
_atom_site_aniso_U_12
U1 0.01193(6) 0.01263(6) 0.00997(6) -0.00070(4) 0.00097(4) 0.00022(4)
Cl1 0.0191(3) 0.0249(3) 0.0156(3) -0.00250(19) 0.0062(2) -0.0007(2)
Cl2 0.0156(2) 0.0226(3) 0.0159(2) -0.00242(19) -0.00069(19) -0.00241(19)
Cl3 0.0220(3) 0.0147(2) 0.0206(3) 0.00157(19) 0.0015(2) 0.00199(19)
P1 0.0132(2) 0.0142(3) 0.0126(3) 0.00044(19) 0.0012(2) 0.00037(19)
N1 0.0398(14) 0.0348(12) 0.0358(14) -0.0071(11) 0.0011(11) 0.0038(11)
N2 0.0503(16) 0.0377(15) 0.0683(19) -0.0207(13) -0.0166(14) 0.0101(12)
C1 0.0155(10) 0.0179(10) 0.0132(10) 0.0029(8) 0.0029(8) 0.0008(8)
C2 0.0186(10) 0.0176(10) 0.0165(11) -0.0009(8) 0.0020(8) 0.0010(8)
C3 0.0209(11) 0.0235(12) 0.0233(12) 0.0038(9) 0.0036(9) -0.0044(9)
C4 0.0193(11) 0.0331(13) 0.0233(12) 0.0057(10) 0.0099(9) 0.0025(9)
C5 0.0268(12) 0.0284(12) 0.0218(12) -0.0029(9) 0.0089(9) 0.0039(10)
C6 0.0202(11) 0.0182(11) 0.0208(11) -0.0019(9) 0.0030(9) -0.0007(8)
C7 0.0165(10) 0.0156(10) 0.0164(10) 0.0006(8) 0.0052(8) 0.0006(8)
C8 0.0196(11) 0.0215(11) 0.0188(11) -0.0017(8) 0.0040(9) -0.0031(8)
C9 0.0309(13) 0.0216(12) 0.0259(12) -0.0057(10) 0.0103(10) -0.0057(10)
C10 0.0328(13) 0.0200(12) 0.0321(13) -0.0011(10) 0.0182(11) 0.0044(10)
C11 0.0224(12) 0.0248(12) 0.0314(13) 0.0037(10) 0.0098(10) 0.0055(9)
C12 0.0204(11) 0.0215(11) 0.0215(11) 0.0011(9) 0.0045(9) 0.0020(9)
C13 0.0165(10) 0.0139(10) 0.0162(10) 0.0024(8) -0.0035(8) -0.0030(8)
C14 0.0243(11) 0.0233(11) 0.0184(11) 0.0017(9) 0.0017(9) -0.0044(9)
C15 0.0366(14) 0.0286(13) 0.0152(11) 0.0046(9) -0.0010(10) -0.0125(11)
C16 0.0355(14) 0.0234(12) 0.0270(13) 0.0121(10) -0.0141(11) -0.0127(10)
C17 0.0204(12) 0.0215(12) 0.0379(14) 0.0095(10) -0.0073(10) -0.0017(9)
C18 0.0192(11) 0.0189(11) 0.0249(12) 0.0042(9) 0.0002(9) -0.0017(8)
C19 0.0133(10) 0.0154(10) 0.0174(10) -0.0022(8) -0.0004(8) 0.0005(8)
C20 0.0211(11) 0.0206(11) 0.0200(11) 0.0007(9) 0.0009(9) 0.0007(9)
C21 0.0218(11) 0.0252(12) 0.0194(11) -0.0040(9) -0.0030(9) 0.0026(9)
C22 0.0170(11) 0.0224(12) 0.0303(13) -0.0095(10) -0.0008(9) -0.0013(9)
C23 0.0223(11) 0.0219(12) 0.0273(12) -0.0048(9) 0.0053(10) -0.0052(9)
C24 0.0199(11) 0.0190(11) 0.0168(11) -0.0021(8) 0.0012(8) -0.0021(8)
C25 0.0244(12) 0.0206(12) 0.0343(14) -0.0003(10) 0.0112(11) 0.0029(10)
C26 0.0243(13) 0.0425(16) 0.0302(14) 0.0029(11) 0.0081(10) -0.0005(11)
C27 0.0286(14) 0.0190(12) 0.061(2) -0.0097(12) 0.0073(13) 0.0025(10)
C28 0.0285(13) 0.0304(14) 0.0475(17) 0.0003(12) 0.0046(12) -0.0004(11)

loop_
_atom_type_symbol
_atom_type_description
_atom_type_scat_dispersion_real
_atom_type_scat_dispersion_imag
_atom_type_scat_source
C C 0.0033 0.0016 'International Tables Vol C Tables 4.2.6.8 and 6.1.1.4'
H H 0.0000 0.0000 'International Tables Vol C Tables 4.2.6.8 and 6.1.1.4'
P P 0.1023 0.0942 'International Tables Vol C Tables 4.2.6.8 and 6.1.1.4'
Cl Cl 0.1484 0.1585 'International Tables Vol C Tables 4.2.6.8 and 6.1.1.4'
U U -9.6767 9.6646 'International Tables Vol C Tables 4.2.6.8 and 6.1.1.4'
N N 0.0061 0.0033 'International Tables Vol C Tables 4.2.6.8 and 6.1.1.4'

loop_
_geom_angle_atom_site_label_1
_geom_angle_atom_site_label_2
_geom_angle_atom_site_label_3
_geom_angle
_geom_angle_site_symmetry_1
_geom_angle_site_symmetry_3
Cl2 U1 Cl2 180.0 3_566 .
Cl2 U1 Cl3 90.398(17) 3_566 .
Cl2 U1 Cl3 89.600(16) . .
Cl2 U1 Cl3 89.601(17) 3_566 3_566
Cl2 U1 Cl3 90.400(16) . 3_566
Cl3 U1 Cl3 180.0 . 3_566
Cl2 U1 Cl1 88.952(18) 3_566 .
Cl2 U1 Cl1 91.048(18) . .
Cl3 U1 Cl1 90.768(16) . .
Cl3 U1 Cl1 89.233(16) 3_566 .
Cl2 U1 Cl1 91.048(18) 3_566 3_566
Cl2 U1 Cl1 88.952(19) . 3_566
Cl3 U1 Cl1 89.234(16) . 3_566
Cl3 U1 Cl1 90.766(16) 3_566 3_566
Cl1 U1 Cl1 179.999(11) . 3_566
C7 P1 C1 111.55(9) . .
C7 P1 C13 107.71(10) . .
C1 P1 C13 108.44(10) . .
C7 P1 C19 108.61(9) . .
C1 P1 C19 109.91(10) . .
C13 P1 C19 110.60(9) . .
C2 C1 C6 119.86(19) . .
C2 C1 P1 119.60(16) . .
C6 C1 P1 120.24(16) . .
C1 C2 C3 119.6(2) . .
C4 C3 C2 120.2(2) . .
C3 C4 C5 120.4(2) . .
C6 C5 C4 119.9(2) . .
C5 C6 C1 120.1(2) . .
C8 C7 C12 119.66(19) . .
C8 C7 P1 120.40(16) . .
C12 C7 P1 119.93(16) . .
C9 C8 C7 119.8(2) . .
C8 C9 C10 120.2(2) . .
C11 C10 C9 120.1(2) . .
C12 C11 C10 120.6(2) . .
C11 C12 C7 119.6(2) . .
C14 C13 C18 119.93(19) . .
C14 C13 P1 119.93(16) . .
C18 C13 P1 120.14(17) . .
C15 C14 C13 119.4(2) . .
C16 C15 C14 120.5(2) . .
C15 C16 C17 120.4(2) . .
C16 C17 C18 120.2(2) . .
C17 C18 C13 119.6(2) . .
C20 C19 C24 120.00(19) . .
C20 C19 P1 120.14(16) . .
C24 C19 P1 119.61(15) . .
C21 C20 C19 120.0(2) . .
C20 C21 C22 119.9(2) . .
C23 C22 C21 120.4(2) . .
C22 C23 C24 120.1(2) . .
C23 C24 C19 119.5(2) . .
N1 C25 C26 179.6(3) . .
N2 C27 C28 179.5(3) . .

loop_
_geom_bond_atom_site_label_1
_geom_bond_atom_site_label_2
_geom_bond_distance
_geom_bond_site_symmetry_2
U1 Cl1 2.6323(6) .
U1 Cl1 2.6323(6) 3_566
U1 Cl2 2.6087(5) 3_566
U1 Cl2 2.6087(5) .
U1 Cl3 2.6224(6) .
U1 Cl3 2.6224(6) 3_566
P1 C7 1.791(2) .
P1 C1 1.793(2) .
P1 C13 1.792(2) .
P1 C19 1.791(2) .
N1 C25 1.129(3) .
N2 C27 1.129(4) .
C1 C2 1.392(3) .
C1 C6 1.395(3) .
C2 C3 1.389(3) .
C3 C4 1.377(3) .
C4 C5 1.390(3) .
C5 C6 1.378(3) .
C7 C8 1.400(3) .
C7 C12 1.399(3) .
C8 C9 1.380(3) .
C9 C10 1.391(3) .
C10 C11 1.375(3) .
C11 C12 1.383(3) .
C13 C14 1.398(3) .
C13 C18 1.392(3) .
C14 C15 1.382(3) .
C15 C16 1.375(4) .
C16 C17 1.378(4) .
C17 C18 1.386(3) .
C19 C20 1.392(3) .
C19 C24 1.394(3) .
C20 C21 1.382(3) .
C21 C22 1.382(3) .
C22 C23 1.384(3) .
C23 C24 1.387(3) .
C25 C26 1.450(3) .
C27 C28 1.449(4) .
